data_4080898
loop_
_publ_author_name
'L\"uning, Anna'
'Schur, Julia'
'Hamel, Laura'
'Ott, Ingo'
'Klein, Axel'

_publ_section_title
;
 Strong Cytotoxicity of Organometallic Platinum Complexes with Alkynyl
 Ligands
;
_journal_issue 13
_journal_name_full Organometallics
_journal_page_first 3662
_journal_paper_doi 10.1021/om400293u
_journal_volume 32
_journal_year 2013
_chemical_formula_sum 'C26 H20 O2 Pt'
_chemical_formula_weight 559.50
_chemical_name_common '[(COD)Pt(CC(4OMe)Ph)2]'
_chemical_name_systematic Bis((4-methoxyphenyl)ethynyl)(1,5-cyclooctadien)platinum(II)
_space_group_IT_number 13
_symmetry_cell_setting monoclinic
_symmetry_space_group_name_Hall '-P 2yc'
_symmetry_space_group_name_H-M 'P 1 2/c 1'
_atom_sites_solution_hydrogens geom
_atom_sites_solution_primary direct
_atom_sites_solution_secondary difmap
_audit_creation_method SHELXL-97
_cell_angle_alpha 90.00
_cell_angle_beta 93.06(2)
_cell_angle_gamma 90.00
_cell_formula_units_Z 2
_cell_length_a 11.326(2)
_cell_length_b 7.8980(7)
_cell_length_c 12.0525(18)
_cell_measurement_temperature 293(2)
_cell_volume 1076.6(3)
_computing_cell_refinement 'X-AREA (STOE & Cie 2001)'
_computing_data_collection 'X-AREA (STOE & Cie 2001)'
_computing_data_reduction 'X-RED (STOE & Cie 2001)'
_computing_molecular_graphics 'Ortep-3 for Windows (Farrugia, 1997)'
_computing_publication_material 'WinGX publication routines (Farrugia, 1999)'
_computing_structure_refinement 'SHELXL-97 (Sheldrick, 2008)'
_computing_structure_solution 'SIR92 (Giacovazzo et al, 1993)'
_diffrn_ambient_temperature 293(2)
_diffrn_measured_fraction_theta_full 0.984
_diffrn_measured_fraction_theta_max 0.984
_diffrn_measurement_device_type STOE-IPDSI
_diffrn_measurement_method w-scan
_diffrn_radiation_monochromator graphite
_diffrn_radiation_source 'fine-focus sealed tube'
_diffrn_radiation_type MoK\a
_diffrn_radiation_wavelength 0.71073
_diffrn_reflns_av_R_equivalents 0.1536
_diffrn_reflns_av_sigmaI/netI 0.1063
_diffrn_reflns_limit_h_max 15
_diffrn_reflns_limit_h_min -15
_diffrn_reflns_limit_k_max 10
_diffrn_reflns_limit_k_min -10
_diffrn_reflns_limit_l_max 16
_diffrn_reflns_limit_l_min -16
_diffrn_reflns_number 9981
_diffrn_reflns_theta_full 28.22
_diffrn_reflns_theta_max 28.22
_diffrn_reflns_theta_min 2.58
_exptl_absorpt_coefficient_mu 6.535
_exptl_absorpt_correction_T_max 0.4839
_exptl_absorpt_correction_T_min 0.2096
_exptl_absorpt_correction_type psi-scan
_exptl_crystal_colour colourless
_exptl_crystal_density_diffrn 1.726
_exptl_crystal_density_method 'not measured'
_exptl_crystal_description cuboid
_exptl_crystal_F_000 540.0
_exptl_crystal_size_max 0.3
_exptl_crystal_size_mid 0.2
_exptl_crystal_size_min 0.2
_refine_diff_density_max 2.338
_refine_diff_density_min -2.422
_refine_diff_density_rms 0.223
_refine_ls_extinction_expression Fc^*^=kFc[1+0.001xFc^2^\l^3^/sin(2\q)]^-1/4^
_refine_ls_extinction_method SHELXL
_refine_ls_goodness_of_fit_ref 1.051
_refine_ls_hydrogen_treatment mixed
_refine_ls_matrix_type full
_refine_ls_number_parameters 142
_refine_ls_number_reflns 2610
_refine_ls_number_restraints 0
_refine_ls_restrained_S_all 1.051
_refine_ls_R_factor_all 0.1028
_refine_ls_R_factor_gt 0.0614
_refine_ls_shift/su_max 0.0010
_refine_ls_shift/su_mean 0.0001
_refine_ls_structure_factor_coef Fsqd
_refine_ls_weighting_details 'calc w=1/[\s^2^(Fo^2^)+(0.0631P)^2^+0.0000P] where P=(Fo^2^+2Fc^2^)/3'
_refine_ls_weighting_scheme calc
_refine_ls_wR_factor_gt 0.1255
_refine_ls_wR_factor_ref 0.1429
_reflns_number_gt 1771
_reflns_number_total 2654
_reflns_threshold_expression >2\s(I)
_cod_data_source_file om400293u_si_002.cif
_cod_data_source_block X5
_cod_original_sg_symbol_H-M P2/c
_cod_database_code 4080898

loop_
_symmetry_equiv_pos_as_xyz
'x, y, z'
'-x, y, -z+1/2'
'-x, -y, -z'
'x, -y, z-1/2'

loop_
_atom_site_label
_atom_site_type_symbol
_atom_site_fract_x
_atom_site_fract_y
_atom_site_fract_z
_atom_site_U_iso_or_equiv
_atom_site_adp_type
_atom_site_occupancy
_atom_site_symmetry_multiplicity
_atom_site_calc_flag
_atom_site_refinement_flags
Pt1 Pt 0.5000 0.87378(8) 0.2500 0.0392(2) Uani 1 2 d S
O1 O 0.0090(13) 0.1903(14) 0.5631(13) 0.097(4) Uani 1 1 d .
C6 C 0.3392(12) 0.5953(13) 0.3571(10) 0.050(3) Uani 1 1 d .
C5 C 0.4017(12) 0.6988(14) 0.3157(9) 0.044(3) Uani 1 1 d .
C11 C 0.0662(13) 0.3441(17) 0.4034(13) 0.067(4) Uani 1 1 d .
H11 H -0.0054 0.3197 0.3655 0.080 Uiso 1 1 calc R
C2 C 0.5666(11) 1.0830(12) 0.1425(9) 0.044(3) Uani 1 1 d .
H2 H 0.5985 1.0426 0.0733 0.052 Uiso 1 1 calc R
C3 C 0.4759(12) 1.2191(14) 0.1257(10) 0.051(3) Uani 1 1 d .
H3A H 0.4695 1.2490 0.0475 0.061 Uiso 1 1 calc R
H3B H 0.5026 1.3189 0.1667 0.061 Uiso 1 1 calc R
C10 C 0.0906(13) 0.2797(16) 0.5103(12) 0.056(3) Uani 1 1 d .
C9 C 0.2011(12) 0.3125(14) 0.5629(11) 0.052(3) Uani 1 1 d .
H9 H 0.2194 0.2676 0.6331 0.063 Uiso 1 1 calc R
C7 C 0.2574(11) 0.4803(14) 0.4070(10) 0.047(3) Uani 1 1 d .
C8 C 0.2839(12) 0.4110(14) 0.5122(10) 0.052(3) Uani 1 1 d .
H8 H 0.3572 0.4310 0.5481 0.062 Uiso 1 1 calc R
C1 C 0.6430(11) 1.0639(13) 0.2336(10) 0.045(3) Uani 1 1 d .
H1 H 0.7197 1.0152 0.2173 0.054 Uiso 1 1 calc R
C4 C 0.3548(13) 1.1706(15) 0.1620(13) 0.064(4) Uani 1 1 d .
H4A H 0.3136 1.1085 0.1023 0.077 Uiso 1 1 calc R
H4B H 0.3102 1.2730 0.1745 0.077 Uiso 1 1 calc R
C12 C 0.1484(13) 0.4434(17) 0.3546(12) 0.061(3) Uani 1 1 d .
H12 H 0.1304 0.4873 0.2841 0.073 Uiso 1 1 calc R
C13 C 0.009(5) 0.114(7) 0.653(4) 0.14(2) Uani 0.50 1 d P
C14 C -0.099(3) 0.161(5) 0.528(3) 0.084(11) Uani 0.50 1 d P

loop_
_atom_site_aniso_label
_atom_site_aniso_U_11
_atom_site_aniso_U_22
_atom_site_aniso_U_33
_atom_site_aniso_U_23
_atom_site_aniso_U_13
_atom_site_aniso_U_12
Pt1 0.0459(4) 0.0342(3) 0.0372(3) 0.000 -0.0016(2) 0.000
O1 0.104(10) 0.071(6) 0.120(11) 0.014(7) 0.059(9) -0.010(7)
C6 0.076(8) 0.035(6) 0.040(6) 0.004(5) 0.006(5) -0.009(5)
C5 0.061(8) 0.045(5) 0.025(6) 0.010(4) -0.012(5) 0.008(5)
C11 0.060(8) 0.067(9) 0.072(9) 0.014(7) -0.012(7) -0.013(7)
C2 0.068(8) 0.037(5) 0.027(5) 0.009(4) 0.012(5) -0.008(5)
C3 0.068(8) 0.041(5) 0.044(6) 0.016(5) 0.000(6) 0.000(5)
C10 0.060(8) 0.048(6) 0.060(8) 0.002(6) 0.023(6) -0.006(6)
C9 0.071(9) 0.041(5) 0.046(7) 0.007(5) 0.012(6) 0.001(5)
C7 0.056(7) 0.043(5) 0.041(6) 0.002(5) -0.004(5) -0.006(5)
C8 0.058(7) 0.048(6) 0.048(6) -0.002(5) -0.005(5) 0.001(5)
C1 0.052(7) 0.043(5) 0.042(6) -0.006(5) 0.011(5) -0.005(5)
C4 0.074(9) 0.045(6) 0.071(9) 0.014(6) -0.014(7) 0.014(6)
C12 0.066(9) 0.060(7) 0.056(8) 0.009(6) -0.009(7) -0.013(6)
C13 0.14(4) 0.16(4) 0.12(4) -0.01(4) 0.04(3) -0.08(4)
C14 0.054(17) 0.10(3) 0.10(3) 0.01(2) 0.023(16) -0.030(18)

loop_
_atom_type_symbol
_atom_type_description
_atom_type_scat_dispersion_real
_atom_type_scat_dispersion_imag
_atom_type_scat_source
C C 0.0033 0.0016 'International Tables Vol C Tables 4.2.6.8 and 6.1.1.4'
O O 0.0106 0.0060 'International Tables Vol C Tables 4.2.6.8 and 6.1.1.4'
Pt Pt -1.7033 8.3905 'International Tables Vol C Tables 4.2.6.8 and 6.1.1.4'
H H 0.0000 0.0000 'International Tables Vol C Tables 4.2.6.8 and 6.1.1.4'

loop_
_geom_angle_atom_site_label_1
_geom_angle_atom_site_label_2
_geom_angle_atom_site_label_3
_geom_angle
_geom_angle_site_symmetry_1
_geom_angle_site_symmetry_3
C5 Pt1 C5 90.8(7) 2_655 .
C5 Pt1 C1 90.5(5) 2_655 .
C5 Pt1 C1 160.0(4) . .
C5 Pt1 C1 160.0(4) 2_655 2_655
C5 Pt1 C1 90.5(5) . 2_655
C1 Pt1 C1 95.1(6) . 2_655
C5 Pt1 C2 94.0(5) 2_655 .
C5 Pt1 C2 163.8(4) . .
C1 Pt1 C2 35.6(4) . .
C1 Pt1 C2 79.9(4) 2_655 .
C5 Pt1 C2 163.8(4) 2_655 2_655
C5 Pt1 C2 94.0(5) . 2_655
C1 Pt1 C2 79.9(4) . 2_655
C1 Pt1 C2 35.6(4) 2_655 2_655
C2 Pt1 C2 85.8(6) . 2_655
C13 O1 C14 99(3) . .
C13 O1 C10 134(3) . .
C14 O1 C10 127(2) . .
C5 C6 C7 175.8(13) . .
C6 C5 Pt1 178.0(11) . .
C12 C11 C10 119.8(13) . .
C12 C11 H11 120.1 . .
C10 C11 H11 120.1 . .
C1 C2 C3 126.0(10) . .
C1 C2 Pt1 71.0(6) . .
C3 C2 Pt1 110.9(8) . .
C1 C2 H2 113.6 . .
C3 C2 H2 113.6 . .
Pt1 C2 H2 113.6 . .
C2 C3 C4 114.0(9) . .
C2 C3 H3A 108.8 . .
C4 C3 H3A 108.8 . .
C2 C3 H3B 108.8 . .
C4 C3 H3B 108.8 . .
H3A C3 H3B 107.7 . .
O1 C10 C9 120.2(14) . .
O1 C10 C11 121.2(14) . .
C9 C10 C11 118.6(12) . .
C8 C9 C10 121.0(12) . .
C8 C9 H9 119.5 . .
C10 C9 H9 119.5 . .
C12 C7 C8 118.2(12) . .
C12 C7 C6 121.0(11) . .
C8 C7 C6 120.6(11) . .
C9 C8 C7 120.2(12) . .
C9 C8 H8 119.9 . .
C7 C8 H8 119.9 . .
C2 C1 C4 125.9(11) . 2_655
C2 C1 Pt1 73.4(7) . .
C4 C1 Pt1 106.4(8) 2_655 .
C2 C1 H1 114.2 . .
C4 C1 H1 114.2 2_655 .
Pt1 C1 H1 114.2 . .
C3 C4 C1 114.1(11) . 2_655
C3 C4 H4A 108.7 . .
C1 C4 H4A 108.7 2_655 .
C3 C4 H4B 108.7 . .
C1 C4 H4B 108.7 2_655 .
H4A C4 H4B 107.6 . .
C11 C12 C7 122.1(13) . .
C11 C12 H12 119.0 . .
C7 C12 H12 119.0 . .
O1 C13 C14 42(2) . .
O1 C14 C13 39.7(18) . .

loop_
_geom_bond_atom_site_label_1
_geom_bond_atom_site_label_2
_geom_bond_distance
_geom_bond_site_symmetry_2
Pt1 C5 1.967(13) 2_655
Pt1 C5 1.967(13) .
Pt1 C1 2.225(11) .
Pt1 C1 2.225(11) 2_655
Pt1 C2 2.254(9) .
Pt1 C2 2.254(9) 2_655
O1 C13 1.24(6) .
O1 C14 1.29(4) .
O1 C10 1.349(16) .
C6 C5 1.207(17) .
C6 C7 1.451(17) .
C11 C12 1.374(19) .
C11 C10 1.40(2) .
C11 H11 0.9300 .
C2 C1 1.370(17) .
C2 C3 1.494(16) .
C2 H2 0.9800 .
C3 C4 1.51(2) .
C3 H3A 0.9700 .
C3 H3B 0.9700 .
C10 C9 1.40(2) .
C9 C8 1.385(18) .
C9 H9 0.9300 .
C7 C12 1.387(18) .
C7 C8 1.399(16) .
C8 H8 0.9300 .
C1 C4 1.513(17) 2_655
C1 H1 0.9800 .
C4 C1 1.513(17) 2_655
C4 H4A 0.9700 .
C4 H4B 0.9700 .
C12 H12 0.9300 .
C13 C14 1.92(7) .

loop_
_geom_torsion_atom_site_label_1
_geom_torsion_atom_site_label_2
_geom_torsion_atom_site_label_3
_geom_torsion_atom_site_label_4
_geom_torsion
_geom_torsion_site_symmetry_1
_geom_torsion_site_symmetry_4
C7 C6 C5 Pt1 19(44) . .
C5 Pt1 C5 C6 -175(100) 2_655 .
C1 Pt1 C5 C6 91(30) . .
C1 Pt1 C5 C6 -15(30) 2_655 .
C2 Pt1 C5 C6 -68(31) . .
C2 Pt1 C5 C6 20(30) 2_655 .
C5 Pt1 C2 C1 -85.2(7) 2_655 .
C5 Pt1 C2 C1 168.1(15) . .
C1 Pt1 C2 C1 113.9(8) 2_655 .
C2 Pt1 C2 C1 78.5(7) 2_655 .
C5 Pt1 C2 C3 152.4(8) 2_655 .
C5 Pt1 C2 C3 46(2) . .
C1 Pt1 C2 C3 -122.3(11) . .
C1 Pt1 C2 C3 -8.4(8) 2_655 .
C2 Pt1 C2 C3 -43.8(7) 2_655 .
C1 C2 C3 C4 -93.4(15) . .
Pt1 C2 C3 C4 -12.2(13) . .
C13 O1 C10 C9 -5(5) . .
C14 O1 C10 C9 175(2) . .
C13 O1 C10 C11 176(4) . .
C14 O1 C10 C11 -4(3) . .
C12 C11 C10 O1 176.0(14) . .
C12 C11 C10 C9 -3(2) . .
O1 C10 C9 C8 -176.8(12) . .
C11 C10 C9 C8 2(2) . .
C5 C6 C7 C12 58(17) . .
C5 C6 C7 C8 -118(16) . .
C10 C9 C8 C7 0.4(19) . .
C12 C7 C8 C9 -1.9(19) . .
C6 C7 C8 C9 174.7(11) . .
C3 C2 C1 C4 4.1(19) . 2_655
Pt1 C2 C1 C4 -98.4(12) . 2_655
C3 C2 C1 Pt1 102.5(11) . .
C5 Pt1 C1 C2 96.2(7) 2_655 .
C5 Pt1 C1 C2 -170.3(13) . .
C1 Pt1 C1 C2 -64.6(7) 2_655 .
C2 Pt1 C1 C2 -96.9(8) 2_655 .
C5 Pt1 C1 C4 -140.4(8) 2_655 2_655
C5 Pt1 C1 C4 -46.9(18) . 2_655
C1 Pt1 C1 C4 58.8(7) 2_655 2_655
C2 Pt1 C1 C4 123.4(12) . 2_655
C2 Pt1 C1 C4 26.5(8) 2_655 2_655
C2 C3 C4 C1 37.7(16) . 2_655
C10 C11 C12 C7 1(2) . .
C8 C7 C12 C11 1(2) . .
C6 C7 C12 C11 -175.5(13) . .
C10 O1 C13 C14 -180(4) . .
C10 O1 C14 C13 180(4) . .
